data_4319284
loop_
_publ_author_name
'Donald J. Darensbourg'
'Patrick Rainey'
'Jason Yarbrough'

_publ_section_title
;
 Bis-Salicylaldiminato Complexes of Zinc. Examination of the Catalyzed
 Epoxide/CO2 Copolymerization
;
_journal_name_full 'Inorganic Chemistry'
_journal_page_first 986
_journal_page_last 993
_journal_paper_doi 10.1021/ic0006403
_journal_volume 40
_journal_year 2001
_chemical_formula_sum 'C40 H48 N2 O4 Zn'
_chemical_formula_weight 654.21
_chemical_name_systematic
;
 ?
;
_space_group_IT_number 14
_symmetry_cell_setting monoclinic
_symmetry_space_group_name_Hall '-P 2yn'
_symmetry_space_group_name_H-M 'P 1 21/n 1'
_atom_sites_solution_hydrogens geom
_atom_sites_solution_primary direct
_atom_sites_solution_secondary difmap
_audit_creation_method SHELXL-97
_cell_angle_alpha 90.00
_cell_angle_beta 105.989(3)
_cell_angle_gamma 90.00
_cell_formula_units_Z 4
_cell_length_a 12.0222(17)
_cell_length_b 14.924(2)
_cell_length_c 20.888(3)
_cell_measurement_temperature 110(2)
_cell_volume 3602.7(9)
_computing_structure_refinement 'SHELXL-97 (Sheldrick, 1997)'
_computing_structure_solution 'SHELXS-97 (Sheldrick, 1990)'
_diffrn_ambient_temperature 110(2)
_diffrn_measured_fraction_theta_full 0.995
_diffrn_measured_fraction_theta_max 0.995
_diffrn_radiation_monochromator graphite
_diffrn_radiation_source 'fine-focus sealed tube'
_diffrn_radiation_type MoK\a
_diffrn_radiation_wavelength 0.71073
_diffrn_reflns_av_R_equivalents 0.0679
_diffrn_reflns_av_sigmaI/netI 0.0889
_diffrn_reflns_limit_h_max 13
_diffrn_reflns_limit_h_min -13
_diffrn_reflns_limit_k_max 15
_diffrn_reflns_limit_k_min -16
_diffrn_reflns_limit_l_max 23
_diffrn_reflns_limit_l_min -23
_diffrn_reflns_number 16074
_diffrn_reflns_theta_full 23.34
_diffrn_reflns_theta_max 23.34
_diffrn_reflns_theta_min 1.70
_exptl_absorpt_coefficient_mu 0.726
_exptl_crystal_density_diffrn 1.309
_exptl_crystal_density_method 'not measured'
_exptl_crystal_F_000 1504
_refine_diff_density_max 1.355
_refine_diff_density_min -0.327
_refine_diff_density_rms 0.096
_refine_ls_extinction_method none
_refine_ls_goodness_of_fit_ref 0.908
_refine_ls_hydrogen_treatment mixed
_refine_ls_matrix_type full
_refine_ls_number_parameters 434
_refine_ls_number_reflns 5216
_refine_ls_number_restraints 0
_refine_ls_restrained_S_all 0.908
_refine_ls_R_factor_all 0.1038
_refine_ls_R_factor_gt 0.0620
_refine_ls_shift/su_max 0.001
_refine_ls_shift/su_mean 0.000
_refine_ls_structure_factor_coef Fsqd
_refine_ls_weighting_details 'calc w=1/[\s^2^(Fo^2^)+(0.0950P)^2^+0.0000P] where P=(Fo^2^+2Fc^2^)/3'
_refine_ls_weighting_scheme calc
_refine_ls_wR_factor_gt 0.1425
_refine_ls_wR_factor_ref 0.1655
_reflns_number_gt 3054
_reflns_number_total 5216
_reflns_threshold_expression >2sigma(I)
_cod_data_source_file ic0006403_8.cif
_cod_data_source_block ddm
_cod_depositor_comments
;
The following automatic conversions were performed:

'_symmetry_cell_setting' value 'Monoclinic' changed to 'monoclinic'
according to the built-in table from CIF Core dictionary named
'cif_core.dic' version 2.4.1 from 2010-06-29.

Automatic conversion script
Id: cif_fix_values 1646 2011-03-28 12:23:43Z adriana 
;
_cod_original_cell_volume 3602.6(9)
_cod_database_code 4319284

loop_
_symmetry_equiv_pos_as_xyz
'x, y, z'
'-x+1/2, y+1/2, -z+1/2'
'-x, -y, -z'
'x-1/2, -y-1/2, z-1/2'

loop_
_atom_site_label
_atom_site_type_symbol
_atom_site_fract_x
_atom_site_fract_y
_atom_site_fract_z
_atom_site_U_iso_or_equiv
_atom_site_adp_type
_atom_site_occupancy
_atom_site_symmetry_multiplicity
_atom_site_calc_flag
_atom_site_refinement_flags
_atom_site_disorder_assembly
_atom_site_disorder_group
Zn1 Zn 0.66758(5) 0.92693(4) 0.79490(3) 0.0312(2) Uani 1 1 d . . .
O1 O 0.7115(3) 1.0433(2) 0.83077(16) 0.0363(9) Uani 1 1 d . . .
O2 O 0.7780(3) 0.8762(2) 0.75306(15) 0.0352(9) Uani 1 1 d . . .
O3 O 0.7863(4) 0.9044(3) 0.49250(19) 0.0650(13) Uani 1 1 d . . .
O4 O 0.9574(3) 1.1276(3) 1.08783(17) 0.0481(10) Uani 1 1 d . . .
N1 N 0.5384(3) 0.9306(3) 0.71027(18) 0.0261(10) Uani 1 1 d . . .
N2 N 0.6712(3) 0.8690(3) 0.88141(19) 0.0283(10) Uani 1 1 d . . .
C1 C 0.5632(4) 0.9262(3) 0.6536(2) 0.0284(12) Uani 1 1 d . . .
H1 H 0.5009 0.9346 0.6161 0.034 Uiso 1 1 calc R . .
C2 C 0.8696(5) 0.8638(3) 0.6033(3) 0.0364(13) Uani 1 1 d . . .
H2 H 0.9355 0.8478 0.5909 0.044 Uiso 1 1 calc R . .
C3 C 0.4175(4) 0.9303(3) 0.7070(2) 0.0268(12) Uani 1 1 d . . .
C4 C 0.6212(4) 0.7823(3) 0.8894(2) 0.0247(11) Uani 1 1 d . . .
C5 C 0.8693(4) 0.8559(3) 0.6675(2) 0.0313(12) Uani 1 1 d . . .
H5 H 0.9348 0.8336 0.6983 0.038 Uiso 1 1 calc R . .
C6 C 0.7289(4) 0.9085(3) 0.9360(2) 0.0286(12) Uani 1 1 d . . .
H6 H 0.7380 0.8752 0.9748 0.034 Uiso 1 1 calc R . .
C7 C 0.4571(4) 0.8617(3) 0.9223(2) 0.0334(13) Uani 1 1 d . . .
H7 H 0.4972 0.9138 0.9107 0.040 Uiso 1 1 calc R . .
C8 C 0.6749(5) 0.9161(3) 0.5727(2) 0.0364(13) Uani 1 1 d . . .
H8 H 0.6093 0.9339 0.5399 0.044 Uiso 1 1 calc R . .
C9 C 0.6718(4) 0.9105(3) 0.6402(2) 0.0298(12) Uani 1 1 d . . .
C10 C 0.4624(5) 0.8691(4) 0.9964(2) 0.0495(16) Uani 1 1 d . . .
H10A H 0.4266 0.8174 1.0096 0.074 Uiso 1 1 calc R . .
H10B H 0.4221 0.9221 1.0036 0.074 Uiso 1 1 calc R . .
H10C H 0.5417 0.8725 1.0224 0.074 Uiso 1 1 calc R . .
C11 C 0.7658(4) 1.0585(3) 0.8933(2) 0.0319(13) Uani 1 1 d . . .
C12 C 0.1845(5) 0.9271(4) 0.7004(2) 0.0373(13) Uani 1 1 d . . .
H12 H 0.1060 0.9263 0.6976 0.045 Uiso 1 1 calc R . .
C13 C 0.3674(4) 1.0064(3) 0.7273(2) 0.0319(13) Uani 1 1 d . . .
C14 C 0.8445(4) 1.0168(3) 1.0109(2) 0.0323(13) Uani 1 1 d . . .
H14 H 0.8542 0.9741 1.0444 0.039 Uiso 1 1 calc R . .
C15 C 0.7762(5) 0.6629(4) 0.7895(3) 0.0478(15) Uani 1 1 d . . .
H15A H 0.7664 0.5996 0.7940 0.072 Uiso 1 1 calc R . .
H15B H 0.8443 0.6737 0.7751 0.072 Uiso 1 1 calc R . .
H15C H 0.7098 0.6867 0.7572 0.072 Uiso 1 1 calc R . .
C16 C 0.3837(5) 1.1716(4) 0.7079(2) 0.0425(14) Uani 1 1 d . . .
H16A H 0.3801 1.1598 0.6622 0.064 Uiso 1 1 calc R . .
H16B H 0.4314 1.2232 0.7230 0.064 Uiso 1 1 calc R . .
H16C H 0.3072 1.1828 0.7117 0.064 Uiso 1 1 calc R . .
C17 C 0.7710(4) 0.8809(3) 0.6899(2) 0.0306(12) Uani 1 1 d . . .
C18 C 0.5188(4) 0.7783(3) 0.9088(2) 0.0332(13) Uani 1 1 d . . .
C19 C 0.7889(4) 0.7087(4) 0.8567(2) 0.0363(13) Uani 1 1 d . . .
H19 H 0.8069 0.7720 0.8518 0.044 Uiso 1 1 calc R . .
C20 C 0.2496(5) 1.0026(4) 0.7231(2) 0.0374(13) Uani 1 1 d . . .
H20 H 0.2141 1.0523 0.7358 0.045 Uiso 1 1 calc R . .
C21 C 0.4351(4) 1.0909(3) 0.7504(2) 0.0327(13) Uani 1 1 d . . .
H21 H 0.5131 1.0817 0.7456 0.039 Uiso 1 1 calc R . .
C22 C 0.7739(5) 0.8954(4) 0.5557(3) 0.0400(14) Uani 1 1 d . . .
C23 C 0.3317(5) 0.8654(4) 0.8803(3) 0.0466(15) Uani 1 1 d . . .
H23A H 0.3287 0.8589 0.8341 0.070 Uiso 1 1 calc R . .
H23B H 0.2985 0.9219 0.8870 0.070 Uiso 1 1 calc R . .
H23C H 0.2889 0.8176 0.8932 0.070 Uiso 1 1 calc R . .
C24 C 0.8925(4) 1.1000(4) 1.0258(2) 0.0368(14) Uani 1 1 d . . .
C25 C 0.7799(4) 0.9949(3) 0.9449(2) 0.0296(12) Uani 1 1 d . . .
C26 C 0.6775(4) 0.7049(3) 0.8766(2) 0.0297(12) Uani 1 1 d . . .
C27 C 0.5269(5) 0.6179(4) 0.9026(3) 0.0418(14) Uani 1 1 d . . .
H27 H 0.4949 0.5623 0.9071 0.050 Uiso 1 1 calc R . .
C28 C 0.2368(4) 0.8523(4) 0.6817(2) 0.0362(13) Uani 1 1 d . . .
H28 H 0.1928 0.8013 0.6669 0.043 Uiso 1 1 calc R . .
C29 C 0.4730(4) 0.6949(4) 0.9151(2) 0.0381(14) Uani 1 1 d . . .
H29 H 0.4049 0.6906 0.9278 0.046 Uiso 1 1 calc R . .
C30 C 0.8742(5) 1.1642(4) 0.9760(3) 0.0429(15) Uani 1 1 d . . .
H30 H 0.9042 1.2215 0.9863 0.051 Uiso 1 1 calc R . .
C31 C 0.3532(4) 0.8523(3) 0.6846(2) 0.0331(13) Uani 1 1 d . . .
C32 C 0.4474(5) 1.1091(4) 0.8241(2) 0.0446(15) Uani 1 1 d . . .
H32A H 0.3720 1.1150 0.8310 0.067 Uiso 1 1 calc R . .
H32B H 0.4902 1.1636 0.8372 0.067 Uiso 1 1 calc R . .
H32C H 0.4878 1.0603 0.8504 0.067 Uiso 1 1 calc R . .
C33 C 0.6284(5) 0.6229(4) 0.8836(2) 0.0396(14) Uani 1 1 d . . .
H33 H 0.6639 0.5704 0.8755 0.048 Uiso 1 1 calc R . .
C34 C 0.4067(5) 0.7678(3) 0.6651(3) 0.0378(14) Uani 1 1 d . . .
H34 H 0.4873 0.7819 0.6673 0.045 Uiso 1 1 calc R . .
C35 C 0.8125(5) 1.1446(3) 0.9117(3) 0.0404(14) Uani 1 1 d . . .
H35 H 0.8013 1.1892 0.8794 0.049 Uiso 1 1 calc R . .
C36 C 0.8891(4) 0.6687(4) 0.9109(3) 0.0435(15) Uani 1 1 d . . .
H36A H 0.8970 0.7003 0.9520 0.065 Uiso 1 1 calc R . .
H36B H 0.9595 0.6741 0.8979 0.065 Uiso 1 1 calc R . .
H36C H 0.8738 0.6066 0.9169 0.065 Uiso 1 1 calc R . .
C37 C 0.7295(7) 0.9690(5) 0.4534(3) 0.080(2) Uani 1 1 d . . .
H37A H 0.6526 0.9488 0.4313 0.120 Uiso 1 1 calc R . .
H37B H 0.7692 0.9840 0.4208 0.120 Uiso 1 1 calc R . .
H37C H 0.7253 1.0209 0.4798 0.120 Uiso 1 1 calc R . .
C38 C 0.4088(6) 0.6931(4) 0.7144(3) 0.0589(18) Uani 1 1 d . . .
H38A H 0.3310 0.6783 0.7143 0.088 Uiso 1 1 calc R . .
H38B H 0.4512 0.7123 0.7582 0.088 Uiso 1 1 calc R . .
H38C H 0.4455 0.6413 0.7021 0.088 Uiso 1 1 calc R . .
C39 C 0.3488(6) 0.7380(4) 0.5945(3) 0.072(2) Uani 1 1 d . . .
H39A H 0.2720 0.7172 0.5916 0.108 Uiso 1 1 calc R . .
H39B H 0.3928 0.6904 0.5825 0.108 Uiso 1 1 calc R . .
H39C H 0.3448 0.7876 0.5647 0.108 Uiso 1 1 calc R . .
C40 C 0.9823(5) 1.0615(4) 1.1393(3) 0.0472(16) Uani 1 1 d . . .
H40A H 0.9113 1.0409 1.1469 0.071 Uiso 1 1 calc R . .
H40B H 1.0305 1.0873 1.1795 0.071 Uiso 1 1 calc R . .
H40C H 1.0218 1.0119 1.1261 0.071 Uiso 1 1 calc R . .

loop_
_atom_site_aniso_label
_atom_site_aniso_U_11
_atom_site_aniso_U_22
_atom_site_aniso_U_33
_atom_site_aniso_U_23
_atom_site_aniso_U_13
_atom_site_aniso_U_12
Zn1 0.0312(4) 0.0354(4) 0.0273(4) -0.0003(3) 0.0082(3) -0.0023(3)
O1 0.036(2) 0.041(2) 0.029(2) 0.0034(16) 0.0033(17) -0.0053(17)
O2 0.032(2) 0.048(2) 0.0258(19) 0.0028(17) 0.0084(16) 0.0029(17)
O3 0.091(3) 0.070(3) 0.048(2) 0.020(2) 0.043(2) 0.033(3)
O4 0.050(3) 0.046(3) 0.042(2) -0.015(2) 0.001(2) -0.008(2)
N1 0.028(2) 0.028(2) 0.022(2) 0.0006(18) 0.0069(19) -0.0016(19)
N2 0.025(2) 0.031(3) 0.031(2) -0.002(2) 0.011(2) 0.0040(19)
C1 0.030(3) 0.027(3) 0.024(3) 0.001(2) 0.001(2) -0.003(2)
C2 0.032(3) 0.036(3) 0.049(3) -0.002(3) 0.024(3) 0.000(3)
C3 0.024(3) 0.036(3) 0.021(3) 0.000(2) 0.009(2) -0.005(2)
C4 0.024(3) 0.024(3) 0.025(3) 0.001(2) 0.005(2) -0.004(2)
C5 0.019(3) 0.039(3) 0.036(3) -0.007(3) 0.009(2) -0.004(2)
C6 0.029(3) 0.036(3) 0.022(3) 0.001(2) 0.009(2) 0.008(2)
C7 0.031(3) 0.035(3) 0.038(3) -0.001(3) 0.015(3) -0.001(2)
C8 0.039(3) 0.037(3) 0.034(3) 0.001(2) 0.011(3) 0.003(3)
C9 0.030(3) 0.033(3) 0.028(3) -0.001(2) 0.010(2) -0.003(2)
C10 0.053(4) 0.058(4) 0.037(3) -0.006(3) 0.012(3) 0.015(3)
C11 0.031(3) 0.034(3) 0.034(3) 0.001(3) 0.013(3) -0.004(2)
C12 0.027(3) 0.052(4) 0.031(3) 0.007(3) 0.007(2) -0.003(3)
C13 0.030(3) 0.037(3) 0.027(3) 0.003(2) 0.005(2) -0.001(2)
C14 0.030(3) 0.035(3) 0.032(3) -0.002(2) 0.009(2) 0.006(3)
C15 0.049(4) 0.051(4) 0.050(4) -0.012(3) 0.023(3) -0.001(3)
C16 0.043(4) 0.043(4) 0.042(3) -0.004(3) 0.014(3) -0.004(3)
C17 0.031(3) 0.026(3) 0.034(3) -0.001(2) 0.009(3) -0.002(2)
C18 0.035(3) 0.036(3) 0.029(3) 0.000(2) 0.008(3) -0.001(3)
C19 0.034(3) 0.035(3) 0.040(3) 0.003(3) 0.011(3) 0.006(3)
C20 0.034(3) 0.036(3) 0.041(3) -0.002(3) 0.010(3) 0.004(3)
C21 0.024(3) 0.039(3) 0.036(3) 0.002(2) 0.010(2) 0.003(2)
C22 0.053(4) 0.038(3) 0.036(3) 0.005(3) 0.023(3) 0.004(3)
C23 0.043(4) 0.051(4) 0.044(3) -0.001(3) 0.009(3) 0.009(3)
C24 0.033(3) 0.047(4) 0.028(3) -0.010(3) 0.006(3) -0.003(3)
C25 0.022(3) 0.032(3) 0.035(3) -0.001(2) 0.008(2) 0.003(2)
C26 0.027(3) 0.033(3) 0.028(3) -0.003(2) 0.005(2) -0.001(2)
C27 0.045(4) 0.031(3) 0.051(4) 0.000(3) 0.017(3) -0.012(3)
C28 0.034(3) 0.035(3) 0.039(3) -0.003(3) 0.009(3) -0.006(3)
C29 0.028(3) 0.042(4) 0.043(3) 0.000(3) 0.008(3) -0.004(3)
C30 0.036(4) 0.037(4) 0.054(4) -0.010(3) 0.009(3) -0.007(3)
C31 0.036(3) 0.038(3) 0.027(3) 0.002(2) 0.012(2) -0.007(3)
C32 0.045(4) 0.047(4) 0.040(3) -0.004(3) 0.010(3) -0.004(3)
C33 0.040(4) 0.033(3) 0.045(3) -0.003(3) 0.009(3) 0.002(3)
C34 0.038(3) 0.032(3) 0.044(3) -0.006(3) 0.013(3) -0.007(3)
C35 0.045(4) 0.030(3) 0.046(3) 0.004(3) 0.014(3) -0.004(3)
C36 0.037(4) 0.039(4) 0.056(4) 0.001(3) 0.014(3) 0.000(3)
C37 0.130(7) 0.081(5) 0.035(4) 0.009(4) 0.031(4) 0.032(5)
C38 0.067(5) 0.049(4) 0.065(4) 0.012(3) 0.025(4) 0.019(3)
C39 0.109(6) 0.059(5) 0.048(4) -0.011(3) 0.021(4) 0.005(4)
C40 0.031(3) 0.068(4) 0.036(3) -0.006(3) -0.002(3) 0.004(3)

loop_
_atom_type_symbol
_atom_type_description
_atom_type_scat_dispersion_real
_atom_type_scat_dispersion_imag
_atom_type_scat_source
C C 0.0033 0.0016 'International Tables Vol C Tables 4.2.6.8 and 6.1.1.4'
H H 0.0000 0.0000 'International Tables Vol C Tables 4.2.6.8 and 6.1.1.4'
N N 0.0061 0.0033 'International Tables Vol C Tables 4.2.6.8 and 6.1.1.4'
O O 0.0106 0.0060 'International Tables Vol C Tables 4.2.6.8 and 6.1.1.4'
Zn Zn 0.2839 1.4301 'International Tables Vol C Tables 4.2.6.8 and 6.1.1.4'

loop_
_geom_angle_atom_site_label_1
_geom_angle_atom_site_label_2
_geom_angle_atom_site_label_3
_geom_angle
_geom_angle_site_symmetry_1
_geom_angle_site_symmetry_3
_geom_angle_publ_flag
O1 Zn1 O2 112.56(15) . . ?
O1 Zn1 N2 95.99(15) . . ?
O2 Zn1 N2 113.18(15) . . ?
O1 Zn1 N1 112.64(15) . . ?
O2 Zn1 N1 94.22(15) . . ?
N2 Zn1 N1 128.96(16) . . ?
C11 O1 Zn1 123.9(3) . . ?
C17 O2 Zn1 125.2(3) . . ?
C37 O3 C22 119.3(5) . . ?
C24 O4 C40 116.6(4) . . ?
C1 N1 C3 116.0(4) . . ?
C1 N1 Zn1 119.0(3) . . ?
C3 N1 Zn1 124.7(3) . . ?
C6 N2 C4 116.1(4) . . ?
C6 N2 Zn1 118.1(3) . . ?
C4 N2 Zn1 125.7(3) . . ?
N1 C1 C9 129.6(4) . . ?
C5 C2 C22 121.1(5) . . ?
C31 C3 C13 121.9(5) . . ?
C31 C3 N1 118.3(4) . . ?
C13 C3 N1 119.8(4) . . ?
C18 C4 C26 122.0(4) . . ?
C18 C4 N2 119.7(4) . . ?
C26 C4 N2 118.3(4) . . ?
C2 C5 C17 122.0(5) . . ?
N2 C6 C25 129.2(5) . . ?
C18 C7 C23 112.3(4) . . ?
C18 C7 C10 111.1(4) . . ?
C23 C7 C10 109.8(4) . . ?
C22 C8 C9 120.4(5) . . ?
C17 C9 C8 119.8(5) . . ?
C17 C9 C1 122.6(4) . . ?
C8 C9 C1 117.3(4) . . ?
O1 C11 C25 124.6(4) . . ?
O1 C11 C35 118.7(4) . . ?
C25 C11 C35 116.8(5) . . ?
C20 C12 C28 119.7(5) . . ?
C20 C13 C3 117.4(5) . . ?
C20 C13 C21 120.3(5) . . ?
C3 C13 C21 122.3(5) . . ?
C24 C14 C25 120.8(5) . . ?
O2 C17 C9 124.4(5) . . ?
O2 C17 C5 119.2(5) . . ?
C9 C17 C5 116.4(4) . . ?
C29 C18 C4 118.2(5) . . ?
C29 C18 C7 119.6(5) . . ?
C4 C18 C7 122.2(5) . . ?
C26 C19 C15 111.3(4) . . ?
C26 C19 C36 111.1(4) . . ?
C15 C19 C36 111.3(4) . . ?
C12 C20 C13 121.6(5) . . ?
C13 C21 C16 112.3(4) . . ?
C13 C21 C32 111.4(4) . . ?
C16 C21 C32 110.9(4) . . ?
C8 C22 O3 124.0(5) . . ?
C8 C22 C2 120.1(5) . . ?
O3 C22 C2 115.9(5) . . ?
O4 C24 C14 125.4(5) . . ?
O4 C24 C30 115.4(5) . . ?
C14 C24 C30 119.2(5) . . ?
C11 C25 C14 120.3(5) . . ?
C11 C25 C6 123.8(4) . . ?
C14 C25 C6 115.9(4) . . ?
C33 C26 C4 117.8(5) . . ?
C33 C26 C19 120.0(5) . . ?
C4 C26 C19 122.3(4) . . ?
C29 C27 C33 120.4(5) . . ?
C12 C28 C31 121.2(5) . . ?
C27 C29 C18 120.9(5) . . ?
C35 C30 C24 121.1(5) . . ?
C28 C31 C3 118.2(5) . . ?
C28 C31 C34 119.0(5) . . ?
C3 C31 C34 122.8(5) . . ?
C27 C33 C26 120.9(5) . . ?
C39 C34 C38 111.4(5) . . ?
C39 C34 C31 113.0(5) . . ?
C38 C34 C31 110.9(4) . . ?
C30 C35 C11 121.7(5) . . ?

loop_
_geom_bond_atom_site_label_1
_geom_bond_atom_site_label_2
_geom_bond_distance
_geom_bond_site_symmetry_2
_geom_bond_publ_flag
Zn1 O1 1.908(3) . ?
Zn1 O2 1.934(3) . ?
Zn1 N2 1.993(4) . ?
Zn1 N1 2.007(4) . ?
O1 C11 1.310(6) . ?
O2 C17 1.301(5) . ?
O3 C37 1.324(7) . ?
O3 C22 1.374(6) . ?
O4 C24 1.379(6) . ?
O4 C40 1.429(6) . ?
N1 C1 1.300(6) . ?
N1 C3 1.437(6) . ?
N2 C6 1.302(6) . ?
N2 C4 1.455(6) . ?
C1 C9 1.428(7) . ?
C2 C5 1.347(7) . ?
C2 C22 1.380(7) . ?
C3 C31 1.404(7) . ?
C3 C13 1.404(7) . ?
C4 C18 1.399(7) . ?
C4 C26 1.401(6) . ?
C5 C17 1.435(7) . ?
C6 C25 1.418(7) . ?
C7 C18 1.516(7) . ?
C7 C23 1.522(7) . ?
C7 C10 1.536(7) . ?
C8 C22 1.368(7) . ?
C8 C9 1.425(7) . ?
C9 C17 1.418(7) . ?
C11 C25 1.410(7) . ?
C11 C35 1.413(7) . ?
C12 C20 1.379(7) . ?
C12 C28 1.388(7) . ?
C13 C20 1.395(7) . ?
C13 C21 1.506(7) . ?
C14 C24 1.368(7) . ?
C14 C25 1.422(6) . ?
C15 C19 1.532(7) . ?
C16 C21 1.523(7) . ?
C18 C29 1.382(7) . ?
C19 C26 1.508(7) . ?
C19 C36 1.529(7) . ?
C21 C32 1.530(6) . ?
C24 C30 1.386(7) . ?
C26 C33 1.385(7) . ?
C27 C29 1.378(7) . ?
C27 C33 1.385(7) . ?
C28 C31 1.383(7) . ?
C30 C35 1.376(7) . ?
C31 C34 1.522(7) . ?
C34 C39 1.513(7) . ?
C34 C38 1.514(7) . ?
